data_1008256
loop_
_publ_author_name
'Levy, J H'
'Taylor, J C'
'Wilson, P W'

_publ_section_title
;
The crystal structure of uranium pentabromide by powder neutron
diffraction
;
_journal_coden_ASTM JINCAO
_journal_name_full 'Journal of Inorganic and Nuclear Chemistry'
_journal_page_first 1055
_journal_page_last 1057
_journal_paper_doi 10.1016/0022-1902(78)80507-7
_journal_volume 40
_journal_year 1978
_chemical_formula_structural 'U BR5'
_chemical_formula_sum 'Br5 U'
_chemical_name_systematic 'URANIUM(V) PENTABROMIDE'
_space_group_IT_number 2
_symmetry_cell_setting triclinic
_symmetry_Int_Tables_number 2
_symmetry_space_group_name_Hall '-P 1'
_symmetry_space_group_name_H-M 'P -1'
_cell_angle_alpha 89.25(12)
_cell_angle_beta 117.56(4)
_cell_angle_gamma 108.87(9)
_cell_formula_units_Z 2
_cell_length_a 7.449(7)
_cell_length_b 10.127(14)
_cell_length_c 6.686(4)
_cell_volume 417.5
_refine_ls_R_factor_all 0.136
_cod_database_code 1008256

loop_
_symmetry_equiv_pos_as_xyz
x,y,z
-x,-y,-z

loop_
_atom_site_label
_atom_site_type_symbol
_atom_site_symmetry_multiplicity
_atom_site_Wyckoff_symbol
_atom_site_fract_x
_atom_site_fract_y
_atom_site_fract_z
_atom_site_occupancy
_atom_site_attached_hydrogens
_atom_site_calc_flag
U1 U5+ 2 i 0.224(6) 0.223(4) 0.099(8) 1. 0 d
Br1 Br1- 2 i -0.197(6) 0.043(4) 0.052(7) 1. 0 d
Br2 Br1- 2 i 0.391(8) 0.163(4) 0.531(8) 1. 0 d
Br3 Br1- 2 i 0.002(6) 0.264(4) -0.316(6) 1. 0 d
Br4 Br1- 2 i 0.595(8) 0.352(5) 0.121(7) 1. 0 d
Br5 Br1- 2 i 0.189(8) 0.445(6) 0.280(6) 1. 0 d

loop_
_atom_type_symbol
_atom_type_oxidation_number
U5+ 5.000
Br1- -1.000
